data_7225468
loop_
_publ_author_name
'Dong, Ruo-Ting'
'Chen, Xin-Li'
'Cui, Xiao'
'Chen, Su-Su'
'Shen, Mo-Yuan'
'Li, Chu-Wen'
'Li, Qian-Hong'
'Hu, Ming-Yuan'
'Huang, Lan-Fen'
'Deng, Hong'

_publ_section_title
;
 Copper(i)--lanthanide(iii) heterometallic metal--organic frameworks
 constructed from 3-(3-pyridyl)acrylic acid: syntheses, structures, and
 properties
;
_journal_issue 29
_journal_name_full CrystEngComm
_journal_page_first 5547
_journal_paper_doi 10.1039/C6CE00637J
_journal_volume 18
_journal_year 2016
_chemical_formula_moiety 'C17 H16 Cu2 I2 N2 Nd O8, 2(H2 O)'
_chemical_formula_sum 'C17 H20 Cu2 I2 N2 Nd O10'
_chemical_formula_weight 937.49
_space_group_IT_number 2
_symmetry_cell_setting triclinic
_symmetry_space_group_name_Hall '-P 1'
_symmetry_space_group_name_H-M 'P -1'
_atom_sites_solution_hydrogens mixed
_audit_creation_date 2016-05-30
_audit_creation_method
;
Olex2 1.2
(compiled 2016.02.19 svn.r3266 for OlexSys, GUI svn.r5155)
;
_audit_update_record
;
2016-06-02 deposited with the CCDC.
2016-06-06 downloaded from the CCDC.
;
_cell_angle_alpha 86.420(4)
_cell_angle_beta 84.477(4)
_cell_angle_gamma 79.549(3)
_cell_formula_units_Z 2
_cell_length_a 8.2377(17)
_cell_length_b 8.3660(17)
_cell_length_c 18.956(4)
_cell_measurement_reflns_used 4691
_cell_measurement_temperature 296(2)
_cell_measurement_theta_max 25.398
_cell_measurement_theta_min 2.161
_cell_volume 1277.4(5)
_computing_molecular_graphics 'Olex2 (Dolomanov et al., 2009)'
_computing_publication_material 'Olex2 (Dolomanov et al., 2009)'
_computing_structure_refinement 'ShelXL (Sheldrick, 2015)'
_diffrn_ambient_temperature 296.15
_diffrn_measured_fraction_theta_full 0.972
_diffrn_measured_fraction_theta_max 0.972
_diffrn_measurement_device_type 'Bruker AXS SMART APEX CCD diffractometer'
_diffrn_measurement_method '\w scans'
_diffrn_radiation_type MoK\a
_diffrn_radiation_wavelength 0.71073
_diffrn_reflns_av_R_equivalents 0.1146
_diffrn_reflns_av_unetI/netI 0.1284
_diffrn_reflns_Laue_measured_fraction_full 0.972
_diffrn_reflns_Laue_measured_fraction_max 0.972
_diffrn_reflns_limit_h_max 7
_diffrn_reflns_limit_h_min -9
_diffrn_reflns_limit_k_max 10
_diffrn_reflns_limit_k_min -10
_diffrn_reflns_limit_l_max 21
_diffrn_reflns_limit_l_min -22
_diffrn_reflns_number 6549
_diffrn_reflns_point_group_measured_fraction_full 0.972
_diffrn_reflns_point_group_measured_fraction_max 0.972
_diffrn_reflns_theta_full 25.242
_diffrn_reflns_theta_max 25.398
_diffrn_reflns_theta_min 2.161
_exptl_absorpt_coefficient_mu 6.121
_exptl_absorpt_correction_type multi-scan
_exptl_absorpt_process_details 'Apex2 (Bruker, 2005)'
_exptl_crystal_colour yellow
_exptl_crystal_density_diffrn 2.437
_exptl_crystal_description block
_exptl_crystal_F_000 880
_exptl_crystal_size_max 0.30
_exptl_crystal_size_mid 0.20
_exptl_crystal_size_min 0.20
_exptl_transmission_factor_max 0.294
_exptl_transmission_factor_min 0.239
_refine_diff_density_max 1.750
_refine_diff_density_min -2.275
_refine_diff_density_rms 0.263
_refine_ls_extinction_method none
_refine_ls_goodness_of_fit_ref 0.914
_refine_ls_hydrogen_treatment constr
_refine_ls_matrix_type full
_refine_ls_number_parameters 307
_refine_ls_number_reflns 4558
_refine_ls_number_restraints 6
_refine_ls_restrained_S_all 0.914
_refine_ls_R_factor_all 0.0847
_refine_ls_R_factor_gt 0.0621
_refine_ls_shift/su_max 0.001
_refine_ls_shift/su_mean 0.000
_refine_ls_structure_factor_coef Fsqd
_refine_ls_weighting_details 'w=1/[\s^2^(Fo^2^)+(0.0527P)^2^] where P=(Fo^2^+2Fc^2^)/3'
_refine_ls_weighting_scheme calc
_refine_ls_wR_factor_gt 0.1353
_refine_ls_wR_factor_ref 0.1451
_reflns_Friedel_coverage 0.000
_reflns_number_gt 3059
_reflns_number_total 4691
_reflns_threshold_expression 'I > 2\s(I)'
_cod_data_source_file c6ce00637j2.cif
_cod_data_source_block 15
_cod_depositor_comments
;
The following automatic conversions were performed:

'_symmetry_cell_setting' value 'Triclinic' changed to 'triclinic'
according to
/usr/data/users/saulius/crontab/automatic-downloads/rss-feeds/RSC/lib/dictionaries/cif_core.dic
dictionary named 'cif_core.dic' version 2.4.2 from 2011-04-26.

Automatic conversion script
Id: cif_fix_values 4268 2015-11-12 08:31:59Z antanas 

 Adding full bibliography for 7225454--7225470.cif.
;
_cod_database_code 7225468
_shelx_space_group_comment
;
The symmetry employed for this shelxl refinement is uniquely defined
by the following loop, which should always be used as a source of
symmetry information in preference to the above space-group names.
They are only intended as comments.
;
_olex2_refinement_description
;
1. Fixed Uiso
 At 1.2 times of:
  All C(H) groups, All O(H,H) groups
2. Uiso/Uaniso restraints and constraints
Uanis(C17) \\sim Ueq: with sigma of 0.001 and sigma for terminal atoms of 0.002
3.a Riding coordinates:
 O7W(H7WA,H7WB), O8W(H8WA,H8WB), O9W(H9WA,H9WB), O10W(H10A,H10B)
3.b Aromatic/amide H refined with riding coordinates:
 C14(H14), C7(H7), C15(H15), C2(H2), C1(H1), C9(H9), C3(H3), C5(H5), C13(H13),
 C6(H6), C10(H10), C11(H11)
;
_shelx_shelxl_version_number 2014/7
_olex2_submission_special_instructions 'No special instructions were received'

loop_
_space_group_symop_operation_xyz
'x, y, z'
'-x, -y, -z'

loop_
_atom_site_label
_atom_site_type_symbol
_atom_site_fract_x
_atom_site_fract_y
_atom_site_fract_z
_atom_site_U_iso_or_equiv
_atom_site_adp_type
_atom_site_occupancy
_atom_site_site_symmetry_order
_atom_site_calc_flag
_atom_site_refinement_flags_posn
_atom_site_refinement_flags_adp
O5 O 0.3266(9) -0.0102(9) -0.0442(4) 0.034(2) Uani 1 1 d . .
O6 O 0.4577(9) 0.2020(9) -0.0346(5) 0.039(2) Uani 1 1 d . .
C12 C 0.2584(14) 0.7457(16) 0.2655(6) 0.034(3) Uani 1 1 d . .
C14 C 0.3475(14) 0.6660(15) 0.2043(7) 0.039(3) Uani 1 1 d . .
H14 H 0.3686 0.7326 0.1646 0.047 Uiso 1 1 calc R .
C7 C 0.0958(13) 0.1549(15) 0.8396(6) 0.031(3) Uani 1 1 d . .
H7 H 0.1371 0.0439 0.8390 0.038 Uiso 1 1 calc R .
C8 C -0.0402(14) 0.2124(13) 0.8931(7) 0.032(3) Uani 1 1 d . .
C15 C 0.4036(15) 0.5042(14) 0.1986(7) 0.036(3) Uani 1 1 d . .
H15 H 0.3905 0.4359 0.2386 0.044 Uiso 1 1 calc R .
C16 C 0.4846(14) 0.4301(14) 0.1322(6) 0.028(3) Uani 1 1 d . .
Cu1 Cu 0.3959(2) 0.3888(2) 0.52234(9) 0.0486(4) Uani 1 1 d . .
Cu2 Cu 0.1135(2) 0.6022(2) 0.48013(9) 0.0480(5) Uani 1 1 d . .
I1 I 0.17191(10) 0.29185(11) 0.44890(5) 0.0450(3) Uani 1 1 d . .
I2 I 0.32754(10) 0.69435(11) 0.56131(5) 0.0414(3) Uani 1 1 d . .
Nd1 Nd 0.69917(7) 0.29699(7) 0.00841(3) 0.02401(19) Uani 1 1 d . .
O1 O -0.1243(9) 0.1120(9) 0.9230(5) 0.037(2) Uani 1 1 d . .
O2 O -0.0723(9) 0.3588(9) 0.9122(4) 0.0327(19) Uani 1 1 d . .
O3 O 0.5913(10) 0.3014(9) 0.1375(4) 0.036(2) Uani 1 1 d . .
O4 O 0.4484(9) 0.4932(8) 0.0724(4) 0.0255(17) Uani 1 1 d . .
O7W O 0.9565(9) 0.1997(9) 0.0642(4) 0.0331(19) Uani 1 1 d . .
H7WA H 1.0513 0.1699 0.0425 0.040 Uiso 1 1 d R .
H7WB H 0.9631 0.1698 0.1077 0.040 Uiso 1 1 d R .
O8W O 0.7898(9) 0.5393(9) 0.0479(5) 0.042(2) Uani 1 1 d . .
H8WA H 0.8664 0.5696 0.0678 0.051 Uiso 1 1 d R .
H8WB H 0.7043 0.6130 0.0526 0.051 Uiso 1 1 d R .
O9W O 0.1884(14) 0.6797(15) 0.7539(7) 0.093(4) Uani 1 1 d . .
H9WA H 0.2578 0.6838 0.7838 0.112 Uiso 1 1 d R .
H9WB H 0.2427 0.6544 0.7145 0.112 Uiso 1 1 d R .
O10W O 0.8953(13) 0.6746(12) 0.8374(6) 0.077(4) Uani 1 1 d . .
H10A H 0.8536 0.5962 0.8248 0.092 Uiso 1 1 d R .
H10B H 0.9697 0.6931 0.8053 0.092 Uiso 1 1 d R .
N1 N 0.4008(13) 0.2403(12) 0.6150(5) 0.038(3) Uani 1 1 d . .
N2 N 0.1395(13) 0.7334(13) 0.3862(5) 0.043(3) Uani 1 1 d . .
C2 C 0.4807(16) -0.0092(16) 0.6729(8) 0.045(3) Uani 1 1 d . .
H2 H 0.5433 -0.1135 0.6716 0.054 Uiso 1 1 calc R .
C1 C 0.4895(16) 0.0927(16) 0.6155(8) 0.047(4) Uani 1 1 d . .
H1 H 0.5590 0.0584 0.5756 0.056 Uiso 1 1 calc R .
C9 C 0.0680(16) 0.8935(16) 0.3789(7) 0.045(3) Uani 1 1 d . .
H9 H 0.0011 0.9427 0.4166 0.054 Uiso 1 1 calc R .
C3 C 0.3802(14) 0.0370(14) 0.7345(7) 0.038(3) Uani 1 1 d . .
H3 H 0.3782 -0.0321 0.7748 0.045 Uiso 1 1 calc R .
C5 C 0.3004(15) 0.2899(16) 0.6726(7) 0.042(3) Uani 1 1 d . .
H5 H 0.2407 0.3955 0.6713 0.051 Uiso 1 1 calc R .
C4 C 0.2810(14) 0.1952(16) 0.7326(7) 0.039(3) Uani 1 1 d . .
C13 C 0.2295(15) 0.6679(17) 0.3291(8) 0.047(4) Uani 1 1 d . .
H13 H 0.2767 0.5584 0.3335 0.056 Uiso 1 1 calc R .
C6 C 0.1625(15) 0.2524(15) 0.7923(7) 0.040(3) Uani 1 1 d . .
H6 H 0.1323 0.3640 0.7972 0.048 Uiso 1 1 calc R .
C10 C 0.0922(17) 0.9820(16) 0.3179(7) 0.046(3) Uani 1 1 d . .
H10 H 0.0436 1.0913 0.3146 0.055 Uiso 1 1 calc R .
C11 C 0.1890(16) 0.9115(16) 0.2602(7) 0.042(3) Uani 1 1 d . .
H11 H 0.2076 0.9731 0.2186 0.050 Uiso 1 1 calc R .
C17 C 0.4389(12) 0.0542(12) -0.0223(5) 0.021(2) Uani 1 1 d . U

loop_
_atom_site_aniso_label
_atom_site_aniso_U_11
_atom_site_aniso_U_22
_atom_site_aniso_U_33
_atom_site_aniso_U_23
_atom_site_aniso_U_13
_atom_site_aniso_U_12
O5 0.024(4) 0.033(5) 0.049(5) 0.012(4) -0.021(4) -0.010(3)
O6 0.021(4) 0.024(4) 0.078(6) -0.003(4) -0.029(4) -0.010(3)
C12 0.025(6) 0.047(8) 0.032(7) -0.007(6) -0.008(5) -0.004(6)
C14 0.028(7) 0.045(8) 0.046(8) -0.023(6) -0.007(6) -0.002(6)
C7 0.026(6) 0.037(7) 0.031(7) 0.010(6) -0.009(5) -0.008(5)
C8 0.030(6) 0.016(6) 0.053(8) -0.010(6) -0.009(6) -0.001(5)
C15 0.042(7) 0.032(7) 0.035(7) -0.005(6) -0.002(6) -0.007(6)
C16 0.031(6) 0.030(6) 0.025(6) -0.017(5) 0.002(5) -0.005(5)
Cu1 0.0477(10) 0.0532(11) 0.0448(10) -0.0012(8) 0.0031(8) -0.0130(8)
Cu2 0.0464(10) 0.0523(11) 0.0450(10) -0.0106(8) 0.0049(8) -0.0097(8)
I1 0.0305(5) 0.0450(5) 0.0619(6) -0.0253(4) 0.0036(4) -0.0097(4)
I2 0.0329(5) 0.0478(5) 0.0470(5) -0.0140(4) 0.0018(4) -0.0150(4)
Nd1 0.0191(3) 0.0191(3) 0.0360(4) -0.0047(3) -0.0033(3) -0.0077(2)
O1 0.025(4) 0.032(5) 0.055(5) -0.001(4) 0.007(4) -0.015(4)
O2 0.026(4) 0.026(4) 0.047(5) -0.003(4) 0.000(4) -0.009(3)
O3 0.040(5) 0.026(4) 0.036(5) -0.002(4) -0.002(4) 0.009(4)
O4 0.029(4) 0.026(4) 0.024(4) -0.005(3) -0.003(3) -0.009(3)
O7W 0.034(5) 0.034(5) 0.030(5) -0.008(4) -0.009(4) 0.004(4)
O8W 0.026(4) 0.016(4) 0.087(7) -0.017(4) -0.015(4) -0.003(3)
O9W 0.081(9) 0.110(10) 0.095(9) -0.017(8) -0.016(7) -0.023(8)
O10W 0.081(8) 0.052(6) 0.110(10) -0.001(6) -0.041(7) -0.027(6)
N1 0.045(6) 0.041(6) 0.030(6) -0.004(5) 0.004(5) -0.014(5)
N2 0.047(7) 0.047(7) 0.035(6) -0.021(5) -0.002(5) -0.003(5)
C2 0.040(8) 0.033(7) 0.061(10) -0.015(7) -0.001(7) -0.002(6)
C1 0.047(8) 0.041(8) 0.056(9) -0.029(7) 0.020(7) -0.022(7)
C9 0.041(8) 0.046(8) 0.049(9) -0.026(7) 0.006(7) -0.006(6)
C3 0.036(7) 0.035(7) 0.042(8) -0.009(6) 0.006(6) -0.009(6)
C5 0.033(7) 0.045(8) 0.047(8) -0.007(7) 0.011(6) -0.005(6)
C4 0.017(6) 0.046(8) 0.052(9) -0.010(7) 0.006(6) -0.005(5)
C13 0.032(7) 0.043(8) 0.066(10) -0.022(7) -0.001(7) -0.006(6)
C6 0.041(8) 0.032(7) 0.049(8) -0.016(6) -0.002(6) -0.009(6)
C10 0.062(9) 0.031(7) 0.049(9) -0.018(7) -0.012(7) -0.011(7)
C11 0.052(8) 0.047(8) 0.031(7) -0.004(6) -0.015(6) -0.014(7)
C17 0.021(2) 0.020(2) 0.021(2) -0.0005(10) -0.0022(10) -0.0036(11)

loop_
_atom_type_symbol
_atom_type_description
_atom_type_scat_dispersion_real
_atom_type_scat_dispersion_imag
_atom_type_scat_source
C C 0.0033 0.0016 'International Tables Vol C Tables 4.2.6.8 and 6.1.1.4'
H H 0.0000 0.0000 'International Tables Vol C Tables 4.2.6.8 and 6.1.1.4'
N N 0.0061 0.0033 'International Tables Vol C Tables 4.2.6.8 and 6.1.1.4'
O O 0.0106 0.0060 'International Tables Vol C Tables 4.2.6.8 and 6.1.1.4'
Cu Cu 0.3201 1.2651 'International Tables Vol C Tables 4.2.6.8 and 6.1.1.4'
Nd Nd -0.1943 3.0179 'International Tables Vol C Tables 4.2.6.8 and 6.1.1.4'
I I -0.4742 1.8119 'International Tables Vol C Tables 4.2.6.8 and 6.1.1.4'

loop_
_geom_angle_atom_site_label_1
_geom_angle_atom_site_label_2
_geom_angle_atom_site_label_3
_geom_angle
_geom_angle_site_symmetry_1
_geom_angle_site_symmetry_3
C17 O5 Nd1 120.9(6) . 2_655
C17 O6 Nd1 119.9(6) . .
C13 C12 C14 123.8(12) . .
C13 C12 C11 116.1(12) . .
C11 C12 C14 120.0(12) . .
C12 C14 H14 116.6 . .
C15 C14 C12 126.8(13) . .
C15 C14 H14 116.6 . .
C8 C7 H7 118.2 . .
C6 C7 H7 118.2 . .
C6 C7 C8 123.6(11) . .
C7 C8 Nd1 174.3(8) . 1_456
O1 C8 C7 118.8(10) . .
O1 C8 Nd1 56.9(6) . 1_456
O1 C8 O2 118.7(11) . .
O2 C8 C7 122.4(11) . .
O2 C8 Nd1 61.8(6) . 1_456
C14 C15 H15 118.2 . .
C14 C15 C16 123.6(12) . .
C16 C15 H15 118.2 . .
O3 C16 C15 117.9(10) . .
O4 C16 C15 121.1(10) . .
O4 C16 O3 121.1(10) . .
Cu1 Cu1 Cu2 92.54(9) 2_666 .
I1 Cu1 Cu1 127.61(10) . 2_666
I1 Cu1 Cu2 57.56(5) . .
I2 Cu1 Cu1 58.18(6) 2_666 2_666
I2 Cu1 Cu1 58.32(6) . 2_666
I2 Cu1 Cu2 124.24(8) 2_666 .
I2 Cu1 Cu2 58.88(5) . .
I2 Cu1 I1 116.31(7) . .
I2 Cu1 I1 101.49(6) 2_666 .
I2 Cu1 I2 116.50(7) . 2_666
N1 Cu1 Cu1 127.5(3) . 2_666
N1 Cu1 Cu2 124.4(3) . .
N1 Cu1 I1 104.5(3) . .
N1 Cu1 I2 110.3(3) . 2_666
N1 Cu1 I2 107.1(3) . .
Cu2 Cu2 Cu1 97.00(9) 2_566 .
I1 Cu2 Cu1 130.75(8) 2_566 .
I1 Cu2 Cu1 58.67(5) . .
I1 Cu2 Cu2 57.88(6) . 2_566
I1 Cu2 Cu2 58.57(6) 2_566 2_566
I1 Cu2 I1 116.45(7) 2_566 .
I1 Cu2 I2 116.10(7) . .
I1 Cu2 I2 101.49(6) 2_566 .
I2 Cu2 Cu1 57.56(5) . .
I2 Cu2 Cu2 127.42(10) . 2_566
N2 Cu2 Cu1 117.1(3) . .
N2 Cu2 Cu2 127.8(3) . 2_566
N2 Cu2 I1 111.1(3) . 2_566
N2 Cu2 I1 106.6(3) . .
N2 Cu2 I2 104.6(3) . .
Cu2 I1 Cu1 104.20(6) 2_566 .
Cu2 I1 Cu1 63.77(6) . .
Cu2 I1 Cu2 63.55(7) 2_566 .
Cu1 I2 Cu1 63.50(7) . 2_666
Cu1 I2 Cu2 63.57(6) . .
Cu1 I2 Cu2 98.55(6) 2_666 .
O5 Nd1 O6 64.8(2) 2_655 .
O5 Nd1 C8 95.2(3) 2_655 1_654
O5 Nd1 O2 120.3(3) 2_655 1_654
O5 Nd1 O3 74.6(3) 2_655 .
O5 Nd1 O4 108.7(2) 2_655 .
O6 Nd1 C8 102.5(3) . 1_654
O6 Nd1 O2 116.3(3) . 1_654
O6 Nd1 O3 96.0(3) . .
O6 Nd1 O4 78.6(2) . .
O1 Nd1 O5 70.8(3) 1_654 2_655
O1 Nd1 O6 86.7(3) 1_654 .
O1 Nd1 C8 25.1(3) 1_654 1_654
O1 Nd1 O2 50.7(2) 1_654 1_654
O1 Nd1 O3 140.2(2) 1_654 .
O1 Nd1 O4 163.4(2) 1_654 .
O2 Nd1 C8 25.7(3) 1_654 1_654
O2 Nd1 O4 130.6(2) 1_654 .
O3 Nd1 C8 152.6(3) . 1_654
O3 Nd1 O2 147.6(3) . 1_654
O3 Nd1 O4 50.3(2) . .
O4 Nd1 O5 133.7(2) 2_665 2_655
O4 Nd1 O6 69.3(2) 2_665 .
O4 Nd1 C8 89.2(3) 2_665 1_654
O4 Nd1 C8 153.5(3) . 1_654
O4 Nd1 O1 101.7(3) 2_665 1_654
O4 Nd1 O2 75.7(2) 2_665 1_654
O4 Nd1 O3 116.4(2) 2_665 .
O4 Nd1 O4 66.1(3) 2_665 .
O7W Nd1 O5 78.1(2) . 2_655
O7W Nd1 O6 142.3(2) . .
O7W Nd1 C8 73.3(3) . 1_654
O7W Nd1 O1 74.6(2) . 1_654
O7W Nd1 O2 76.2(3) . 1_654
O7W Nd1 O3 79.6(3) . .
O7W Nd1 O4 145.8(2) . 2_665
O7W Nd1 O4 121.9(2) . .
O7W Nd1 O8W 73.4(2) . .
O8W Nd1 O5 143.1(3) . 2_655
O8W Nd1 O6 142.7(2) . .
O8W Nd1 C8 98.6(3) . 1_654
O8W Nd1 O1 121.8(3) . 1_654
O8W Nd1 O2 75.0(3) . 1_654
O8W Nd1 O3 77.5(3) . .
O8W Nd1 O4 80.7(2) . 2_665
O8W Nd1 O4 69.1(2) . .
C8 O1 Nd1 98.0(7) . 1_456
C8 O2 Nd1 92.6(7) . 1_456
C16 O3 Nd1 96.5(7) . .
C16 O4 Nd1 154.4(7) . 2_665
C16 O4 Nd1 91.1(6) . .
Nd1 O4 Nd1 113.9(3) 2_665 .
Nd1 O7W H7WA 125.6 . .
Nd1 O7W H7WB 125.3 . .
H7WA O7W H7WB 107.7 . .
Nd1 O8W H8WA 142.8 . .
Nd1 O8W H8WB 107.0 . .
H8WA O8W H8WB 107.7 . .
H9WA O9W H9WB 107.7 . .
H10A O10W H10B 107.7 . .
C1 N1 Cu1 120.4(9) . .
C1 N1 C5 119.7(12) . .
C5 N1 Cu1 119.6(9) . .
C9 N2 Cu2 121.7(9) . .
C13 N2 Cu2 121.9(9) . .
C13 N2 C9 116.4(12) . .
C1 C2 H2 119.0 . .
C1 C2 C3 121.9(12) . .
C3 C2 H2 119.0 . .
N1 C1 C2 120.7(12) . .
N1 C1 H1 119.7 . .
C2 C1 H1 119.7 . .
N2 C9 H9 119.2 . .
C10 C9 N2 121.5(12) . .
C10 C9 H9 119.2 . .
C2 C3 H3 121.6 . .
C2 C3 C4 116.8(12) . .
C4 C3 H3 121.6 . .
N1 C5 H5 118.0 . .
N1 C5 C4 123.9(12) . .
C4 C5 H5 118.0 . .
C3 C4 C6 121.5(12) . .
C5 C4 C3 116.8(12) . .
C5 C4 C6 121.6(12) . .
C12 C13 H13 116.8 . .
N2 C13 C12 126.4(13) . .
N2 C13 H13 116.8 . .
C7 C6 C4 124.0(12) . .
C7 C6 H6 118.0 . .
C4 C6 H6 118.0 . .
C9 C10 H10 119.7 . .
C9 C10 C11 120.6(13) . .
C11 C10 H10 119.7 . .
C12 C11 H11 120.5 . .
C10 C11 C12 118.9(12) . .
C10 C11 H11 120.5 . .
O5 C17 O6 125.8(9) . .
O5 C17 C17 116.7(11) . 2_655
O6 C17 C17 117.5(11) . 2_655

loop_
_geom_bond_atom_site_label_1
_geom_bond_atom_site_label_2
_geom_bond_distance
_geom_bond_site_symmetry_2
O5 Nd1 2.494(7) 2_655
O5 C17 1.265(11) .
O6 Nd1 2.494(6) .
O6 C17 1.278(12) .
C12 C14 1.445(16) .
C12 C13 1.355(18) .
C12 C11 1.402(17) .
C14 H14 0.9300 .
C14 C15 1.356(16) .
C7 H7 0.9300 .
C7 C8 1.471(16) .
C7 C6 1.321(16) .
C8 Nd1 2.937(12) 1_456
C8 O1 1.258(13) .
C8 O2 1.273(12) .
C15 H15 0.9300 .
C15 C16 1.484(16) .
C16 O3 1.266(13) .
C16 O4 1.258(13) .
Cu1 Cu1 2.793(3) 2_666
Cu1 Cu2 2.814(3) .
Cu1 I1 2.6795(19) .
Cu1 I2 2.652(2) .
Cu1 I2 2.6559(19) 2_666
Cu1 N1 2.087(10) .
Cu2 Cu2 2.778(3) 2_566
Cu2 I1 2.6474(19) .
Cu2 I1 2.6279(19) 2_566
Cu2 I2 2.6899(19) .
Cu2 N2 2.045(11) .
I1 Cu2 2.6279(19) 2_566
I2 Cu1 2.6559(19) 2_666
Nd1 O5 2.494(7) 2_655
Nd1 C8 2.937(12) 1_654
Nd1 O1 2.485(8) 1_654
Nd1 O2 2.590(8) 1_654
Nd1 O3 2.522(8) .
Nd1 O4 2.640(7) .
Nd1 O4 2.481(7) 2_665
Nd1 O7W 2.444(7) .
Nd1 O8W 2.464(7) .
O1 Nd1 2.485(8) 1_456
O2 Nd1 2.590(8) 1_456
O4 Nd1 2.481(7) 2_665
O7W H7WA 0.8499 .
O7W H7WB 0.8500 .
O8W H8WA 0.8496 .
O8W H8WB 0.8499 .
O9W H9WA 0.8497 .
O9W H9WB 0.8503 .
O10W H10A 0.8500 .
O10W H10B 0.8498 .
N1 C1 1.316(16) .
N1 C5 1.344(15) .
N2 C9 1.367(16) .
N2 C13 1.340(16) .
C2 H2 0.9300 .
C2 C1 1.345(19) .
C2 C3 1.398(18) .
C1 H1 0.9300 .
C9 H9 0.9300 .
C9 C10 1.352(19) .
C3 H3 0.9300 .
C3 C4 1.424(17) .
C5 H5 0.9300 .
C5 C4 1.358(18) .
C4 C6 1.466(17) .
C13 H13 0.9300 .
C6 H6 0.9300 .
C10 H10 0.9300 .
C10 C11 1.387(18) .
C11 H11 0.9300 .
C17 C17 1.514(19) 2_655

loop_
_geom_torsion_atom_site_label_1
_geom_torsion_atom_site_label_2
_geom_torsion_atom_site_label_3
_geom_torsion_atom_site_label_4
_geom_torsion
_geom_torsion_site_symmetry_1
_geom_torsion_site_symmetry_4
C12 C14 C15 C16 175.8(11) . .
C14 C12 C13 N2 -175.7(11) . .
C14 C12 C11 C10 174.6(11) . .
C14 C15 C16 O3 150.2(11) . .
C14 C15 C16 O4 -29.8(17) . .
C7 C8 O1 Nd1 175.5(9) . 1_456
C7 C8 O2 Nd1 -175.5(10) . 1_456
C8 C7 C6 C4 -170.9(11) . .
C15 C16 O3 Nd1 -169.3(9) . .
C15 C16 O4 Nd1 169.8(9) . .
C15 C16 O4 Nd1 2(2) . 2_665
Cu1 N1 C1 C2 -173.5(9) . .
Cu1 N1 C5 C4 172.4(10) . .
Cu2 N2 C9 C10 176.6(10) . .
Cu2 N2 C13 C12 -177.8(10) . .
Nd1 O5 C17 O6 -176.3(8) 2_655 .
Nd1 O5 C17 C17 3.6(15) 2_655 2_655
Nd1 O6 C17 O5 -176.4(8) . .
Nd1 O6 C17 C17 3.8(15) . 2_655
O1 C8 O2 Nd1 2.0(11) . 1_456
O2 C8 O1 Nd1 -2.1(11) . 1_456
O3 C16 O4 Nd1 -177.9(10) . 2_665
O3 C16 O4 Nd1 -10.2(11) . .
O4 C16 O3 Nd1 10.7(11) . .
N1 C5 C4 C3 3.1(19) . .
N1 C5 C4 C6 -176.4(11) . .
N2 C9 C10 C11 1(2) . .
C2 C3 C4 C5 -3.8(17) . .
C2 C3 C4 C6 175.7(11) . .
C1 N1 C5 C4 -1(2) . .
C1 C2 C3 C4 2.9(19) . .
C9 N2 C13 C12 1.2(19) . .
C9 C10 C11 C12 1.4(19) . .
C3 C2 C1 N1 -1(2) . .
C3 C4 C6 C7 -23.9(19) . .
C5 N1 C1 C2 0.1(19) . .
C5 C4 C6 C7 155.6(13) . .
C13 C12 C14 C15 5.4(19) . .
C13 C12 C11 C10 -2.5(17) . .
C13 N2 C9 C10 -2.4(18) . .
C6 C7 C8 O1 161.4(11) . .
C6 C7 C8 O2 -21.1(18) . .
C11 C12 C14 C15 -171.4(12) . .
C11 C12 C13 N2 1.2(19) . .
